data_2023185
loop_
_publ_author_name
'Heiser, Christian'
'Merzweiler, Kurt'

_publ_section_title
;
 Two chromium(II) acetate complexes with N-heterocyclic carbene (NHC)
 coligands.
;
_journal_coeditor_code JQ2035
_journal_issue 'Pt 7'
_journal_name_full 'Acta crystallographica. Section E, Crystallographic communications'
_journal_page_first 811
_journal_page_last 815
_journal_paper_doi 10.1107/S2056989024005796
_journal_volume 80
_journal_year 2024
_chemical_formula_iupac '[Cr2 (C2 H3 O2)4 (C27 H36 N4)2], 2C4 H8 O'
_chemical_formula_moiety 'C62 H84 Cr2 N4 O8, 2(C4 H8 O)'
_chemical_formula_sum 'C70 H100 Cr2 N4 O10'
_chemical_formula_weight 1261.53
_chemical_name_systematic
;Tetrakis(\m-acetato-\k^2^<i>O</i>:<i>O</i>')bis{[1,3-bis(2,6-diisopropylphenyl)imidazol-2-ylidene-\k<i>C</i>^2^]chromium(II)}
tetrahydrofuran disolvate
;
_space_group_crystal_system triclinic
_space_group_IT_number 2
_space_group_name_Hall '-P 1'
_space_group_name_H-M_alt 'P -1'
_atom_sites_solution_hydrogens geom
_atom_sites_solution_primary iterative
_audit_creation_method
;
Olex2 1.2
(compiled 2018.05.29 svn.r3508 for OlexSys, GUI svn.r5506)
;
_cell_angle_alpha 82.353(5)
_cell_angle_beta 86.526(5)
_cell_angle_gamma 69.248(5)
_cell_formula_units_Z 1
_cell_length_a 10.6402(7)
_cell_length_b 11.7730(8)
_cell_length_c 15.1884(9)
_cell_measurement_reflns_used 10431
_cell_measurement_temperature 170
_cell_measurement_theta_max 29.54
_cell_measurement_theta_min 1.86
_cell_volume 1763.2(2)
_computing_cell_refinement
;
X-Area Recipe (Stoe & Cie, 2015)
;
_computing_data_collection
;
X-Area WinXpose (Stoe & Cie, 2015)
;
_computing_data_reduction
;
X-Area (Stoe & Cie, 2015)
;
_computing_molecular_graphics
;
Olex2 (Dolomanov <i>et al.</i>,  2009)
;
_computing_publication_material
;
DIAMOND (Brandenburg, 2019)
;
_computing_structure_refinement
;
SHELXL (Sheldrick, 2015b)
;
_computing_structure_solution
;
<i>SHELXT</i> (Sheldrick, 2015a)
;
_diffrn_ambient_temperature 170.0
_diffrn_measured_fraction_theta_full 0.994
_diffrn_measured_fraction_theta_max 0.986
_diffrn_measurement_device_type 'Stoe IPDS 2T'
_diffrn_measurement_method 'rotation method, \w scans'
_diffrn_radiation_type MoK\a
_diffrn_radiation_wavelength 0.71073
_diffrn_reflns_av_R_equivalents 0.0700
_diffrn_reflns_av_unetI/netI 0.0738
_diffrn_reflns_limit_h_max 12
_diffrn_reflns_limit_h_min -14
_diffrn_reflns_limit_k_max 16
_diffrn_reflns_limit_k_min -16
_diffrn_reflns_limit_l_max 20
_diffrn_reflns_limit_l_min -19
_diffrn_reflns_number 18724
_diffrn_reflns_theta_full 25.242
_diffrn_reflns_theta_max 29.219
_diffrn_reflns_theta_min 2.168
_diffrn_source 'sealed X-ray tube, 12 x 0.4 mm long-fine focus'
_exptl_absorpt_coefficient_mu 0.365
_exptl_absorpt_correction_T_max 0.9470
_exptl_absorpt_correction_T_min 0.8116
_exptl_absorpt_correction_type integration
_exptl_absorpt_process_details
;
(X-RED32; Stoe & Cie, 2015)
;
_exptl_crystal_colour 'clear violet'
_exptl_crystal_density_diffrn 1.188
_exptl_crystal_description plate
_exptl_crystal_F_000 676
_exptl_crystal_size_max 0.605
_exptl_crystal_size_mid 0.351
_exptl_crystal_size_min 0.153
_refine_diff_density_max 0.471
_refine_diff_density_min -0.569
_refine_ls_extinction_method none
_refine_ls_goodness_of_fit_ref 0.937
_refine_ls_hydrogen_treatment constr
_refine_ls_matrix_type full
_refine_ls_number_parameters 534
_refine_ls_number_reflns 9444
_refine_ls_number_restraints 545
_refine_ls_restrained_S_all 0.924
_refine_ls_R_factor_all 0.0826
_refine_ls_R_factor_gt 0.0480
_refine_ls_shift/su_max 0.001
_refine_ls_shift/su_mean 0.000
_refine_ls_structure_factor_coef Fsqd
_refine_ls_weighting_details 'w=1/[\s^2^(Fo^2^)+(0.0710P)^2^] where P=(Fo^2^+2Fc^2^)/3'
_refine_ls_weighting_scheme calc
_refine_ls_wR_factor_gt 0.1214
_refine_ls_wR_factor_ref 0.1331
_reflns_number_gt 5824
_reflns_number_total 9444
_reflns_threshold_expression 'I > 2\s(I)'
_cod_data_source_file jq2035.cif
_cod_data_source_block 1
_cod_depositor_comments 'Adding full bibliography for 2023185--2023186.cif.'
_cod_database_code 2023185
_shelx_space_group_comment
;
The symmetry employed for this shelxl refinement is uniquely defined
by the following loop, which should always be used as a source of
symmetry information in preference to the above space-group names.
They are only intended as comments.
;
_shelx_estimated_absorpt_t_min 0.810
_shelx_estimated_absorpt_t_max 0.946

loop_
_space_group_symop_operation_xyz
'x, y, z'
'-x, -y, -z'

loop_
_atom_site_type_symbol
_atom_site_label
_atom_site_fract_x
_atom_site_fract_y
_atom_site_fract_z
_atom_site_U_iso_or_equiv
_atom_site_adp_type
_atom_site_calc_flag
_atom_site_occupancy
_atom_site_disorder_assembly
_atom_site_disorder_group
Cr Cr 0.51563(3) 0.44550(3) 0.57837(2) 0.03006(9) Uani d 1 . .
O O1 0.39582(14) 0.60752(13) 0.61610(8) 0.0403(3) Uani d 1 . .
O O2 0.36797(14) 0.70259(12) 0.47808(8) 0.0403(3) Uani d 1 . .
O O3 0.67559(14) 0.49924(13) 0.58164(8) 0.0406(3) Uani d 1 . .
O O4 0.64785(14) 0.59629(13) 0.44363(8) 0.0399(3) Uani d 1 . .
N N1 0.60181(15) 0.21883(14) 0.75056(9) 0.0325(3) Uani d 1 . .
N N2 0.48688(15) 0.38398(15) 0.80273(9) 0.0329(3) Uani d 1 . .
C C1 0.70675(19) 0.56408(18) 0.51710(12) 0.0354(4) Uani d 1 . .
C C2 0.8213(2) 0.6063(2) 0.52997(15) 0.0506(5) Uani d 1 . .
H H2A 0.791711 0.671987 0.568287 0.076 Uiso calc 1 . .
H H2B 0.850789 0.636891 0.472198 0.076 Uiso calc 1 . .
H H2C 0.896176 0.537674 0.557824 0.076 Uiso calc 1 . .
C C3 0.34728(19) 0.70022(18) 0.56080(12) 0.0358(4) Uani d 1 . .
C C4 0.2567(3) 0.8160(2) 0.59504(15) 0.0542(6) Uani d 1 . .
H H4A 0.294515 0.827236 0.649105 0.081 Uiso calc 1 . .
H H4B 0.167515 0.810767 0.608564 0.081 Uiso calc 1 . .
H H4C 0.248798 0.885719 0.549794 0.081 Uiso calc 1 . .
C C5 0.54178(17) 0.34020(17) 0.72500(10) 0.0278(4) Uani d 1 . .
C C6 0.5840(2) 0.1883(2) 0.84051(13) 0.0505(6) Uani d 1 . .
H H6 0.616773 0.108775 0.872523 0.061 Uiso calc 1 . .
C C7 0.5127(2) 0.2907(2) 0.87331(13) 0.0499(6) Uani d 1 . .
H H7 0.484593 0.299120 0.933398 0.060 Uiso calc 1 . .
C C8 0.67707(19) 0.12560(17) 0.69619(12) 0.0344(4) Uani d 1 . .
C C9 0.8118(2) 0.1107(2) 0.67531(13) 0.0414(5) Uani d 1 . .
C C17 0.8724(12) 0.2037(11) 0.6948(7) 0.053(2) Uani d 0.62(4) A 1
H H17 0.796845 0.283453 0.697251 0.063 Uiso calc 0.62(4) A 1
C C18 0.9722(17) 0.2254(17) 0.6252(10) 0.087(4) Uani d 0.62(4) A 1
H H18A 0.998011 0.293219 0.638655 0.130 Uiso calc 0.62(4) A 1
H H18B 0.930993 0.245723 0.566541 0.130 Uiso calc 0.62(4) A 1
H H18C 1.052242 0.151178 0.625449 0.130 Uiso calc 0.62(4) A 1
C C19 0.9351(19) 0.1647(16) 0.7874(8) 0.086(3) Uani d 0.62(4) A 1
H H19A 1.007677 0.085133 0.787992 0.130 Uiso calc 0.62(4) A 1
H H19B 0.866184 0.158430 0.831626 0.130 Uiso calc 0.62(4) A 1
H H19C 0.971431 0.225750 0.801602 0.130 Uiso calc 0.62(4) A 1
C C17A 0.8780(19) 0.1943(18) 0.7040(11) 0.052(4) Uani d 0.38(4) A 2
H H17A 0.807541 0.266510 0.726863 0.063 Uiso calc 0.38(4) A 2
C C18A 0.9500(19) 0.2389(19) 0.6223(11) 0.049(3) Uani d 0.38(4) A 2
H H18D 1.015024 0.168102 0.597399 0.074 Uiso calc 0.38(4) A 2
H H18E 0.996975 0.289880 0.640528 0.074 Uiso calc 0.38(4) A 2
H H18F 0.883495 0.286990 0.577257 0.074 Uiso calc 0.38(4) A 2
C C19A 0.984(3) 0.130(3) 0.7761(13) 0.090(5) Uani d 0.38(4) A 2
H H19D 0.942427 0.097741 0.828075 0.135 Uiso calc 0.38(4) A 2
H H19E 1.022201 0.187942 0.793422 0.135 Uiso calc 0.38(4) A 2
H H19F 1.056381 0.061689 0.752591 0.135 Uiso calc 0.38(4) A 2
C C10 0.8862(2) 0.0104(2) 0.63229(16) 0.0546(6) Uani d 1 . .
H H10 0.978136 -0.003250 0.618022 0.065 Uiso calc 1 . .
C C11 0.8284(3) -0.0701(2) 0.60989(16) 0.0592(6) Uani d 1 . .
H H11 0.881398 -0.139428 0.581869 0.071 Uiso calc 1 . .
C C12 0.6939(3) -0.0501(2) 0.62810(16) 0.0542(6) Uani d 1 . .
H H12 0.654747 -0.104574 0.610834 0.065 Uiso calc 1 . .
C C13 0.6155(2) 0.04846(19) 0.67118(13) 0.0418(5) Uani d 1 . .
C C14 0.4661(2) 0.0731(2) 0.68671(17) 0.0553(6) Uani d 1 . .
H H14 0.427192 0.150232 0.715257 0.066 Uiso calc 1 . .
C C15 0.3947(3) 0.0925(3) 0.59920(19) 0.0694(8) Uani d 1 . .
H H15A 0.427315 0.016458 0.571509 0.104 Uiso calc 1 . .
H H15B 0.413040 0.157596 0.559385 0.104 Uiso calc 1 . .
H H15C 0.297612 0.115795 0.610327 0.104 Uiso calc 1 . .
C C16 0.4421(3) -0.0301(3) 0.74994(18) 0.0730(8) Uani d 1 . .
H H16A 0.478971 -0.106792 0.723250 0.110 Uiso calc 1 . .
H H16B 0.345402 -0.010425 0.760669 0.110 Uiso calc 1 . .
H H16C 0.486728 -0.039199 0.806386 0.110 Uiso calc 1 . .
C C20 0.41683(19) 0.50940(18) 0.81624(11) 0.0337(4) Uani d 1 . .
C C21 0.4917(2) 0.5764(2) 0.83985(12) 0.0396(4) Uani d 1 . .
C C29 0.6447(4) 0.5264(7) 0.8436(5) 0.0494(14) Uani d 0.81(3) B 1
H H29 0.676101 0.441254 0.826911 0.059 Uiso calc 0.81(3) B 1
C C30 0.6974(6) 0.5195(11) 0.9357(3) 0.0653(17) Uani d 0.81(3) B 1
H H30A 0.657407 0.471795 0.978742 0.098 Uiso calc 0.81(3) B 1
H H30B 0.673263 0.602289 0.952331 0.098 Uiso calc 0.81(3) B 1
H H30C 0.795382 0.479886 0.935514 0.098 Uiso calc 0.81(3) B 1
C C31 0.7034(9) 0.6025(12) 0.7751(6) 0.077(3) Uani d 0.81(3) B 1
H H31A 0.801758 0.568940 0.777457 0.115 Uiso calc 0.81(3) B 1
H H31B 0.671341 0.687438 0.788361 0.115 Uiso calc 0.81(3) B 1
H H31C 0.674649 0.599894 0.715505 0.115 Uiso calc 0.81(3) B 1
C C29A 0.6444(16) 0.521(3) 0.8323(18) 0.050(5) Uani d 0.19(3) B 2
H H29A 0.668222 0.454919 0.792796 0.060 Uiso calc 0.19(3) B 2
C C30A 0.702(2) 0.465(4) 0.9241(18) 0.065(6) Uani d 0.19(3) B 2
H H30D 0.681521 0.529102 0.963094 0.098 Uiso calc 0.19(3) B 2
H H30E 0.799164 0.424276 0.919044 0.098 Uiso calc 0.19(3) B 2
H H30F 0.660800 0.404589 0.949035 0.098 Uiso calc 0.19(3) B 2
C C31A 0.702(3) 0.618(4) 0.791(3) 0.059(6) Uani d 0.19(3) B 2
H H31D 0.798735 0.589120 0.802004 0.089 Uiso calc 0.19(3) B 2
H H31E 0.657419 0.694141 0.817389 0.089 Uiso calc 0.19(3) B 2
H H31F 0.686969 0.633217 0.726704 0.089 Uiso calc 0.19(3) B 2
C C22 0.4213(2) 0.6941(2) 0.86010(14) 0.0492(5) Uani d 1 . .
H H22 0.469330 0.742251 0.876560 0.059 Uiso calc 1 . .
C C23 0.2827(3) 0.7426(2) 0.85676(15) 0.0535(6) Uani d 1 . .
H H23 0.235827 0.822664 0.872055 0.064 Uiso calc 1 . .
C C24 0.2127(2) 0.6741(2) 0.83113(15) 0.0525(6) Uani d 1 . .
H H24 0.117536 0.708661 0.827874 0.063 Uiso calc 1 . .
C C25 0.2774(2) 0.5564(2) 0.81002(13) 0.0415(5) Uani d 1 . .
C C26 0.2014(13) 0.4846(12) 0.7750(10) 0.047(2) Uani d 0.60(4) C 1
H H26 0.266183 0.414906 0.746052 0.056 Uiso calc 0.60(4) C 1
C C27 0.134(2) 0.4341(18) 0.8561(11) 0.075(4) Uani d 0.60(4) C 1
H H27A 0.078191 0.501764 0.888165 0.112 Uiso calc 0.60(4) C 1
H H27B 0.204055 0.376262 0.895663 0.112 Uiso calc 0.60(4) C 1
H H27C 0.078602 0.392077 0.836074 0.112 Uiso calc 0.60(4) C 1
C C28 0.0943(17) 0.5648(19) 0.7081(10) 0.058(3) Uani d 0.60(4) C 1
H H28A 0.046268 0.515840 0.688085 0.087 Uiso calc 0.60(4) C 1
H H28B 0.137570 0.596961 0.656950 0.087 Uiso calc 0.60(4) C 1
H H28C 0.030568 0.633000 0.736433 0.087 Uiso calc 0.60(4) C 1
C C26A 0.1949(17) 0.4790(18) 0.7944(15) 0.052(3) Uani d 0.40(4) C 2
H H26A 0.260668 0.397623 0.781853 0.063 Uiso calc 0.40(4) C 2
C C27A 0.106(2) 0.453(2) 0.8714(16) 0.068(4) Uani d 0.40(4) C 2
H H27D 0.161822 0.409929 0.922812 0.103 Uiso calc 0.40(4) C 2
H H27E 0.057904 0.402910 0.853662 0.103 Uiso calc 0.40(4) C 2
H H27F 0.040754 0.530928 0.887135 0.103 Uiso calc 0.40(4) C 2
C C28A 0.110(3) 0.533(3) 0.7104(15) 0.059(4) Uani d 0.40(4) C 2
H H28D 0.067387 0.476743 0.696607 0.088 Uiso calc 0.40(4) C 2
H H28E 0.168554 0.546182 0.660451 0.088 Uiso calc 0.40(4) C 2
H H28F 0.041091 0.611738 0.720449 0.088 Uiso calc 0.40(4) C 2
O O5 0.6804(4) -0.1070(5) 0.9384(3) 0.0790(11) Uani d 0.795(12) D 1
C C32 0.6950(7) -0.0781(10) 1.0249(6) 0.0881(18) Uani d 0.795(12) D 1
H H32A 0.708247 -0.149901 1.070183 0.106 Uiso calc 0.795(12) D 1
H H32B 0.615284 -0.009512 1.041729 0.106 Uiso calc 0.795(12) D 1
C C33 0.8176(5) -0.0426(5) 1.0150(3) 0.0768(14) Uani d 0.795(12) D 1
H H33A 0.856158 -0.045779 1.073360 0.092 Uiso calc 0.795(12) D 1
H H33B 0.798160 0.040072 0.982139 0.092 Uiso calc 0.795(12) D 1
C C34 0.9097(5) -0.1411(6) 0.9618(4) 0.0849(18) Uani d 0.795(12) D 1
H H34A 0.977508 -0.113312 0.927105 0.102 Uiso calc 0.795(12) D 1
H H34B 0.956073 -0.217464 1.000710 0.102 Uiso calc 0.795(12) D 1
C C35 0.8117(5) -0.1581(5) 0.9022(3) 0.0747(14) Uani d 0.795(12) D 1
H H35A 0.817227 -0.116739 0.841648 0.090 Uiso calc 0.795(12) D 1
H H35B 0.833126 -0.246289 0.898199 0.090 Uiso calc 0.795(12) D 1
O O5A 0.6961(19) -0.152(2) 0.9615(14) 0.091(4) Uani d 0.205(12) D 2
C C32A 0.686(2) -0.067(4) 1.022(3) 0.088(5) Uani d 0.205(12) D 2
H H32C 0.638742 -0.083928 1.077817 0.106 Uiso calc 0.205(12) D 2
H H32D 0.638579 0.018375 0.995494 0.106 Uiso calc 0.205(12) D 2
C C33A 0.832(2) -0.091(2) 1.0371(13) 0.092(4) Uani d 0.205(12) D 2
H H33C 0.872091 -0.166299 1.078330 0.110 Uiso calc 0.205(12) D 2
H H33D 0.844468 -0.021169 1.060362 0.110 Uiso calc 0.205(12) D 2
C C34A 0.889(2) -0.105(2) 0.9437(15) 0.087(4) Uani d 0.205(12) D 2
H H34C 0.857479 -0.027788 0.903504 0.104 Uiso calc 0.205(12) D 2
H H34D 0.988378 -0.139980 0.942702 0.104 Uiso calc 0.205(12) D 2
C C35A 0.827(2) -0.195(2) 0.9227(17) 0.086(4) Uani d 0.205(12) D 2
H H35C 0.822488 -0.195092 0.857796 0.103 Uiso calc 0.205(12) D 2
H H35D 0.878724 -0.279412 0.949626 0.103 Uiso calc 0.205(12) D 2

loop_
_atom_site_aniso_label
_atom_site_aniso_U_11
_atom_site_aniso_U_22
_atom_site_aniso_U_33
_atom_site_aniso_U_12
_atom_site_aniso_U_13
_atom_site_aniso_U_23
Cr 0.02749(16) 0.03361(17) 0.02747(15) -0.00935(12) -0.00114(10) -0.00153(11)
O1 0.0433(8) 0.0381(8) 0.0316(7) -0.0049(6) 0.0010(5) -0.0038(5)
O2 0.0421(8) 0.0373(8) 0.0327(7) -0.0040(6) 0.0002(5) -0.0019(5)
O3 0.0367(8) 0.0499(9) 0.0379(7) -0.0203(7) -0.0063(5) 0.0026(6)
O4 0.0379(8) 0.0501(9) 0.0350(7) -0.0217(7) -0.0040(5) 0.0029(6)
N1 0.0304(8) 0.0357(9) 0.0281(7) -0.0085(7) 0.0002(6) -0.0004(6)
N2 0.0320(8) 0.0387(9) 0.0260(7) -0.0101(7) -0.0016(6) -0.0026(6)
C1 0.0285(10) 0.0376(11) 0.0395(10) -0.0107(8) 0.0001(7) -0.0052(8)
C2 0.0390(12) 0.0618(15) 0.0565(12) -0.0261(12) -0.0054(9) -0.0007(11)
C3 0.0308(10) 0.0381(11) 0.0380(10) -0.0111(9) 0.0014(7) -0.0069(8)
C4 0.0583(15) 0.0422(13) 0.0497(12) -0.0016(11) 0.0042(10) -0.0104(10)
C5 0.0236(9) 0.0323(9) 0.0270(8) -0.0088(7) -0.0006(6) -0.0050(7)
C6 0.0554(14) 0.0460(13) 0.0348(10) -0.0033(11) 0.0009(9) 0.0069(9)
C7 0.0609(15) 0.0517(14) 0.0251(9) -0.0086(12) 0.0021(9) 0.0045(8)
C8 0.0320(10) 0.0308(10) 0.0349(9) -0.0057(8) -0.0016(7) 0.0006(7)
C9 0.0344(11) 0.0406(11) 0.0422(10) -0.0067(9) -0.0029(8) 0.0015(8)
C17 0.039(4) 0.055(4) 0.064(4) -0.014(3) -0.008(3) -0.011(3)
C18 0.051(6) 0.101(9) 0.114(7) -0.038(6) 0.019(5) -0.009(6)
C19 0.089(8) 0.105(7) 0.087(5) -0.061(7) -0.032(5) 0.002(4)
C17A 0.035(6) 0.065(7) 0.058(6) -0.024(5) 0.010(4) 0.005(5)
C18A 0.026(4) 0.054(6) 0.065(6) -0.017(4) -0.002(3) 0.010(5)
C19A 0.086(10) 0.138(13) 0.060(6) -0.063(9) -0.025(6) 0.017(6)
C10 0.0359(12) 0.0528(14) 0.0653(14) -0.0040(11) 0.0051(10) -0.0086(11)
C11 0.0550(15) 0.0468(14) 0.0626(14) 0.0005(12) 0.0055(11) -0.0154(11)
C12 0.0535(14) 0.0424(13) 0.0657(14) -0.0129(11) -0.0036(11) -0.0126(11)
C13 0.0384(11) 0.0363(11) 0.0471(11) -0.0100(9) -0.0015(8) -0.0001(9)
C14 0.0412(13) 0.0545(15) 0.0772(15) -0.0217(11) 0.0028(11) -0.0194(12)
C15 0.0515(15) 0.0661(18) 0.092(2) -0.0258(14) -0.0218(14) 0.0107(15)
C16 0.0687(19) 0.097(2) 0.0678(16) -0.0495(18) 0.0039(13) -0.0028(15)
C20 0.0357(10) 0.0404(11) 0.0230(8) -0.0111(9) 0.0029(7) -0.0047(7)
C21 0.0404(11) 0.0484(12) 0.0333(9) -0.0190(10) 0.0068(7) -0.0098(8)
C29 0.037(2) 0.066(3) 0.052(3) -0.022(2) 0.0076(18) -0.023(2)
C30 0.049(2) 0.100(5) 0.049(2) -0.031(3) -0.0036(15) -0.003(2)
C31 0.061(3) 0.144(6) 0.048(3) -0.063(4) 0.014(2) -0.017(3)
C29A 0.042(9) 0.077(10) 0.042(7) -0.025(7) -0.014(6) -0.023(7)
C30A 0.045(8) 0.091(15) 0.061(9) -0.026(10) -0.005(6) -0.003(10)
C31A 0.043(10) 0.088(11) 0.050(12) -0.026(9) 0.002(8) -0.014(9)
C22 0.0551(14) 0.0531(14) 0.0475(11) -0.0267(12) 0.0113(10) -0.0175(10)
C23 0.0563(15) 0.0455(13) 0.0552(13) -0.0111(12) 0.0115(11) -0.0186(10)
C24 0.0381(12) 0.0549(14) 0.0566(13) -0.0048(11) 0.0026(10) -0.0135(11)
C25 0.0340(11) 0.0506(13) 0.0371(10) -0.0092(10) 0.0002(8) -0.0112(9)
C26 0.039(3) 0.061(4) 0.045(4) -0.019(3) -0.007(3) -0.012(3)
C27 0.079(8) 0.094(7) 0.070(6) -0.057(7) -0.025(5) 0.009(5)
C28 0.037(4) 0.082(8) 0.053(4) -0.018(4) -0.011(3) -0.003(4)
C26A 0.027(4) 0.065(6) 0.059(7) -0.002(4) -0.001(4) -0.026(5)
C27A 0.057(6) 0.081(7) 0.069(7) -0.032(6) 0.003(5) 0.003(6)
C28A 0.039(7) 0.082(11) 0.057(6) -0.020(7) 0.004(4) -0.018(6)
O5 0.0649(19) 0.076(3) 0.094(2) -0.0215(19) -0.0176(16) -0.0061(19)
C32 0.080(3) 0.101(4) 0.062(3) -0.011(3) 0.015(2) 0.002(3)
C33 0.080(3) 0.076(3) 0.067(3) -0.012(2) -0.026(2) -0.013(2)
C34 0.057(3) 0.087(4) 0.107(4) -0.018(3) 0.002(2) -0.021(3)
C35 0.082(3) 0.063(3) 0.072(3) -0.013(2) -0.004(2) -0.017(2)
O5A 0.070(6) 0.095(8) 0.103(8) -0.025(6) -0.006(5) -0.006(6)
C32A 0.076(7) 0.092(8) 0.078(8) -0.008(7) -0.009(7) -0.002(7)
C33A 0.083(7) 0.087(8) 0.091(7) -0.006(7) -0.024(6) -0.021(7)
C34A 0.071(7) 0.073(8) 0.110(7) -0.017(6) -0.001(7) -0.011(7)
C35A 0.081(7) 0.073(8) 0.096(8) -0.017(6) 0.000(6) -0.017(7)

loop_
_atom_type_symbol
_atom_type_description
_atom_type_scat_dispersion_real
_atom_type_scat_dispersion_imag
_atom_type_scat_source
C C 0.0033 0.0016 'International Tables Vol C Tables 4.2.6.8 and 6.1.1.4'
H H 0.0000 0.0000 'International Tables Vol C Tables 4.2.6.8 and 6.1.1.4'
Cr Cr 0.3209 0.6236 'International Tables Vol C Tables 4.2.6.8 and 6.1.1.4'
N N 0.0061 0.0033 'International Tables Vol C Tables 4.2.6.8 and 6.1.1.4'
O O 0.0106 0.0060 'International Tables Vol C Tables 4.2.6.8 and 6.1.1.4'

loop_
_geom_angle_atom_site_label_1
_geom_angle_atom_site_label_2
_geom_angle_atom_site_label_3
_geom_angle_site_symmetry_1
_geom_angle_site_symmetry_3
_geom_angle
_geom_angle_publ_flag
O1 Cr Cr . 2_666 85.85(4) ?
O1 Cr O3 . . 89.35(6) yes
O1 Cr O4 . 2_666 90.32(6) yes
O1 Cr C5 . . 94.62(6) yes
O2 Cr Cr 2_666 2_666 85.44(4) ?
O2 Cr O1 2_666 . 171.29(5) yes
O2 Cr O3 2_666 . 89.72(6) yes
O2 Cr O4 2_666 2_666 89.33(6) yes
O2 Cr C5 2_666 . 94.10(6) yes
O3 Cr Cr . 2_666 85.65(4) ?
O3 Cr O4 . 2_666 171.54(5) yes
O3 Cr C5 . . 95.67(5) yes
O4 Cr Cr 2_666 2_666 85.90(4) ?
O4 Cr C5 2_666 . 92.78(5) yes
C5 Cr Cr . 2_666 178.60(5) ?
C3 O1 Cr . . 121.81(12) ?
C3 O2 Cr . 2_666 122.43(13) ?
C1 O3 Cr . . 122.10(12) ?
C1 O4 Cr . 2_666 121.67(12) ?
C5 N1 C6 . . 112.15(16) ?
C5 N1 C8 . . 127.76(14) ?
C6 N1 C8 . . 120.09(16) ?
C5 N2 C7 . . 111.56(16) ?
C5 N2 C20 . . 127.10(14) ?
C7 N2 C20 . . 121.26(15) ?
O3 C1 C2 . . 117.20(17) ?
O4 C1 O3 . . 124.59(17) ?
O4 C1 C2 . . 118.21(17) ?
C1 C2 H2A . . 109.5 ?
C1 C2 H2B . . 109.5 ?
C1 C2 H2C . . 109.5 ?
H2A C2 H2B . . 109.5 ?
H2A C2 H2C . . 109.5 ?
H2B C2 H2C . . 109.5 ?
O1 C3 O2 . . 124.46(18) ?
O1 C3 C4 . . 117.95(17) ?
O2 C3 C4 . . 117.58(18) ?
C3 C4 H4A . . 109.5 ?
C3 C4 H4B . . 109.5 ?
C3 C4 H4C . . 109.5 ?
H4A C4 H4B . . 109.5 ?
H4A C4 H4C . . 109.5 ?
H4B C4 H4C . . 109.5 ?
N1 C5 Cr . . 128.25(12) ?
N1 C5 N2 . . 102.64(14) ?
N2 C5 Cr . . 128.71(13) ?
N1 C6 H6 . . 126.5 ?
C7 C6 N1 . . 106.96(18) ?
C7 C6 H6 . . 126.5 ?
N2 C7 H7 . . 126.7 ?
C6 C7 N2 . . 106.69(17) ?
C6 C7 H7 . . 126.7 ?
C9 C8 N1 . . 118.88(18) ?
C13 C8 N1 . . 118.39(17) ?
C13 C8 C9 . . 122.60(19) ?
C8 C9 C17 . . 121.5(5) ?
C8 C9 C17A . . 122.0(8) ?
C10 C9 C8 . . 117.3(2) ?
C10 C9 C17 . . 121.2(5) ?
C10 C9 C17A . . 120.6(8) ?
C9 C17 H17 . . 107.3 ?
C9 C17 C19 . . 108.8(8) ?
C18 C17 C9 . . 114.5(9) ?
C18 C17 H17 . . 107.3 ?
C18 C17 C19 . . 111.4(9) ?
C19 C17 H17 . . 107.3 ?
C17 C18 H18A . . 109.5 ?
C17 C18 H18B . . 109.5 ?
C17 C18 H18C . . 109.5 ?
H18A C18 H18B . . 109.5 ?
H18A C18 H18C . . 109.5 ?
H18B C18 H18C . . 109.5 ?
C17 C19 H19A . . 109.5 ?
C17 C19 H19B . . 109.5 ?
C17 C19 H19C . . 109.5 ?
H19A C19 H19B . . 109.5 ?
H19A C19 H19C . . 109.5 ?
H19B C19 H19C . . 109.5 ?
C9 C17A H17A . . 109.3 ?
C9 C17A C18A . . 108.6(12) ?
C9 C17A C19A . . 112.7(13) ?
C18A C17A H17A . . 109.3 ?
C19A C17A H17A . . 109.3 ?
C19A C17A C18A . . 107.5(12) ?
C17A C18A H18D . . 109.5 ?
C17A C18A H18E . . 109.5 ?
C17A C18A H18F . . 109.5 ?
H18D C18A H18E . . 109.5 ?
H18D C18A H18F . . 109.5 ?
H18E C18A H18F . . 109.5 ?
C17A C19A H19D . . 109.5 ?
C17A C19A H19E . . 109.5 ?
C17A C19A H19F . . 109.5 ?
H19D C19A H19E . . 109.5 ?
H19D C19A H19F . . 109.5 ?
H19E C19A H19F . . 109.5 ?
C9 C10 H10 . . 119.5 ?
C11 C10 C9 . . 121.0(2) ?
C11 C10 H10 . . 119.5 ?
C10 C11 H11 . . 119.9 ?
C12 C11 C10 . . 120.3(2) ?
C12 C11 H11 . . 119.9 ?
C11 C12 H12 . . 119.5 ?
C11 C12 C13 . . 120.9(2) ?
C13 C12 H12 . . 119.5 ?
C8 C13 C14 . . 121.80(19) ?
C12 C13 C8 . . 117.8(2) ?
C12 C13 C14 . . 120.4(2) ?
C13 C14 H14 . . 107.9 ?
C13 C14 C15 . . 110.9(2) ?
C13 C14 C16 . . 111.1(2) ?
C15 C14 H14 . . 107.9 ?
C15 C14 C16 . . 110.9(2) ?
C16 C14 H14 . . 107.9 ?
C14 C15 H15A . . 109.5 ?
C14 C15 H15B . . 109.5 ?
C14 C15 H15C . . 109.5 ?
H15A C15 H15B . . 109.5 ?
H15A C15 H15C . . 109.5 ?
H15B C15 H15C . . 109.5 ?
C14 C16 H16A . . 109.5 ?
C14 C16 H16B . . 109.5 ?
C14 C16 H16C . . 109.5 ?
H16A C16 H16B . . 109.5 ?
H16A C16 H16C . . 109.5 ?
H16B C16 H16C . . 109.5 ?
C21 C20 N2 . . 118.01(17) ?
C25 C20 N2 . . 118.83(18) ?
C25 C20 C21 . . 123.06(19) ?
C20 C21 C29 . . 123.0(4) ?
C20 C21 C29A . . 118.0(14) ?
C22 C21 C20 . . 117.27(19) ?
C22 C21 C29 . . 119.7(4) ?
C22 C21 C29A . . 124.4(14) ?
C21 C29 H29 . . 107.6 ?
C21 C29 C31 . . 110.1(5) ?
C30 C29 C21 . . 113.0(4) ?
C30 C29 H29 . . 107.6 ?
C30 C29 C31 . . 110.7(5) ?
C31 C29 H29 . . 107.6 ?
C29 C30 H30A . . 109.5 ?
C29 C30 H30B . . 109.5 ?
C29 C30 H30C . . 109.5 ?
H30A C30 H30B . . 109.5 ?
H30A C30 H30C . . 109.5 ?
H30B C30 H30C . . 109.5 ?
C29 C31 H31A . . 109.5 ?
C29 C31 H31B . . 109.5 ?
C29 C31 H31C . . 109.5 ?
H31A C31 H31B . . 109.5 ?
H31A C31 H31C . . 109.5 ?
H31B C31 H31C . . 109.5 ?
C21 C29A H29A . . 108.5 ?
C21 C29A C30A . . 109.1(16) ?
C21 C29A C31A . . 110(2) ?
C30A C29A H29A . . 108.5 ?
C30A C29A C31A . . 112(2) ?
C31A C29A H29A . . 108.5 ?
C29A C30A H30D . . 109.5 ?
C29A C30A H30E . . 109.5 ?
C29A C30A H30F . . 109.5 ?
H30D C30A H30E . . 109.5 ?
H30D C30A H30F . . 109.5 ?
H30E C30A H30F . . 109.5 ?
C29A C31A H31D . . 109.5 ?
C29A C31A H31E . . 109.5 ?
C29A C31A H31F . . 109.5 ?
H31D C31A H31E . . 109.5 ?
H31D C31A H31F . . 109.5 ?
H31E C31A H31F . . 109.5 ?
C21 C22 H22 . . 119.4 ?
C23 C22 C21 . . 121.2(2) ?
C23 C22 H22 . . 119.4 ?
C22 C23 H23 . . 120.2 ?
C24 C23 C22 . . 119.6(2) ?
C24 C23 H23 . . 120.2 ?
C23 C24 H24 . . 119.1 ?
C23 C24 C25 . . 121.8(2) ?
C25 C24 H24 . . 119.1 ?
C20 C25 C26 . . 121.1(6) ?
C20 C25 C26A . . 122.9(8) ?
C24 C25 C20 . . 117.0(2) ?
C24 C25 C26 . . 121.7(6) ?
C24 C25 C26A . . 119.5(8) ?
C25 C26 H26 . . 109.4 ?
C25 C26 C27 . . 106.7(8) ?
C25 C26 C28 . . 111.9(9) ?
C27 C26 H26 . . 109.4 ?
C28 C26 H26 . . 109.4 ?
C28 C26 C27 . . 110.0(10) ?
C26 C27 H27A . . 109.5 ?
C26 C27 H27B . . 109.5 ?
C26 C27 H27C . . 109.5 ?
H27A C27 H27B . . 109.5 ?
H27A C27 H27C . . 109.5 ?
H27B C27 H27C . . 109.5 ?
C26 C28 H28A . . 109.5 ?
C26 C28 H28B . . 109.5 ?
C26 C28 H28C . . 109.5 ?
H28A C28 H28B . . 109.5 ?
H28A C28 H28C . . 109.5 ?
H28B C28 H28C . . 109.5 ?
C25 C26A H26A . . 106.4 ?
C25 C26A C27A . . 116.8(14) ?
C25 C26A C28A . . 110.5(13) ?
C27A C26A H26A . . 106.4 ?
C27A C26A C28A . . 109.7(14) ?
C28A C26A H26A . . 106.4 ?
C26A C27A H27D . . 109.5 ?
C26A C27A H27E . . 109.5 ?
C26A C27A H27F . . 109.5 ?
H27D C27A H27E . . 109.5 ?
H27D C27A H27F . . 109.5 ?
H27E C27A H27F . . 109.5 ?
C26A C28A H28D . . 109.5 ?
C26A C28A H28E . . 109.5 ?
C26A C28A H28F . . 109.5 ?
H28D C28A H28E . . 109.5 ?
H28D C28A H28F . . 109.5 ?
H28E C28A H28F . . 109.5 ?
C35 O5 C32 . . 107.2(4) ?
O5 C32 H32A . . 111.1 ?
O5 C32 H32B . . 111.1 ?
O5 C32 C33 . . 103.4(5) ?
H32A C32 H32B . . 109.1 ?
C33 C32 H32A . . 111.1 ?
C33 C32 H32B . . 111.1 ?
C32 C33 H33A . . 111.6 ?
C32 C33 H33B . . 111.6 ?
C32 C33 C34 . . 100.9(5) ?
H33A C33 H33B . . 109.4 ?
C34 C33 H33A . . 111.6 ?
C34 C33 H33B . . 111.6 ?
C33 C34 H34A . . 111.4 ?
C33 C34 H34B . . 111.4 ?
H34A C34 H34B . . 109.3 ?
C35 C34 C33 . . 101.6(4) ?
C35 C34 H34A . . 111.4 ?
C35 C34 H34B . . 111.4 ?
O5 C35 C34 . . 108.3(3) ?
O5 C35 H35A . . 110.0 ?
O5 C35 H35B . . 110.0 ?
C34 C35 H35A . . 110.0 ?
C34 C35 H35B . . 110.0 ?
H35A C35 H35B . . 108.4 ?
C32A O5A C35A . . 111.9(14) ?
O5A C32A H32C . . 111.6 ?
O5A C32A H32D . . 111.6 ?
O5A C32A C33A . . 100.7(14) ?
H32C C32A H32D . . 109.4 ?
C33A C32A H32C . . 111.6 ?
C33A C32A H32D . . 111.6 ?
C32A C33A H33C . . 111.5 ?
C32A C33A H33D . . 111.5 ?
C32A C33A C34A . . 101.1(15) ?
H33C C33A H33D . . 109.4 ?
C34A C33A H33C . . 111.5 ?
C34A C33A H33D . . 111.5 ?
C33A C34A H34C . . 112.3 ?
C33A C34A H34D . . 112.3 ?
H34C C34A H34D . . 109.9 ?
C35A C34A C33A . . 97.4(13) ?
C35A C34A H34C . . 112.3 ?
C35A C34A H34D . . 112.3 ?
O5A C35A C34A . . 103.3(13) ?
O5A C35A H35C . . 111.1 ?
O5A C35A H35D . . 111.1 ?
C34A C35A H35C . . 111.1 ?
C34A C35A H35D . . 111.1 ?
H35C C35A H35D . . 109.1 ?

loop_
_geom_bond_atom_site_label_1
_geom_bond_atom_site_label_2
_geom_bond_site_symmetry_2
_geom_bond_distance
_geom_bond_publ_flag
Cr Cr 2_666 2.5308(6) yes
Cr O1 . 2.0178(14) yes
Cr O2 2_666 2.0118(14) yes
Cr O3 . 2.0202(13) yes
Cr O4 2_666 2.0248(13) yes
Cr C5 . 2.3812(16) yes
O1 C3 . 1.254(2) ?
O2 C3 . 1.261(2) ?
O3 C1 . 1.263(2) ?
O4 C1 . 1.259(2) ?
N1 C5 . 1.355(2) ?
N1 C6 . 1.385(2) ?
N1 C8 . 1.437(2) ?
N2 C5 . 1.366(2) ?
N2 C7 . 1.393(2) ?
N2 C20 . 1.435(2) ?
C1 C2 . 1.502(3) ?
C2 H2A . 0.9800 ?
C2 H2B . 0.9800 ?
C2 H2C . 0.9800 ?
C3 C4 . 1.502(3) ?
C4 H4A . 0.9800 ?
C4 H4B . 0.9800 ?
C4 H4C . 0.9800 ?
C6 H6 . 0.9500 ?
C6 C7 . 1.320(3) ?
C7 H7 . 0.9500 ?
C8 C9 . 1.403(3) ?
C8 C13 . 1.394(3) ?
C9 C17 . 1.521(8) ?
C9 C17A . 1.516(12) ?
C9 C10 . 1.389(3) ?
C17 H17 . 1.0000 ?
C17 C18 . 1.514(9) ?
C17 C19 . 1.535(8) ?
C18 H18A . 0.9800 ?
C18 H18B . 0.9800 ?
C18 H18C . 0.9800 ?
C19 H19A . 0.9800 ?
C19 H19B . 0.9800 ?
C19 H19C . 0.9800 ?
C17A H17A . 1.0000 ?
C17A C18A . 1.549(11) ?
C17A C19A . 1.543(12) ?
C18A H18D . 0.9800 ?
C18A H18E . 0.9800 ?
C18A H18F . 0.9800 ?
C19A H19D . 0.9800 ?
C19A H19E . 0.9800 ?
C19A H19F . 0.9800 ?
C10 H10 . 0.9500 ?
C10 C11 . 1.384(4) ?
C11 H11 . 0.9500 ?
C11 C12 . 1.382(4) ?
C12 H12 . 0.9500 ?
C12 C13 . 1.386(3) ?
C13 C14 . 1.521(3) ?
C14 H14 . 1.0000 ?
C14 C15 . 1.522(3) ?
C14 C16 . 1.531(4) ?
C15 H15A . 0.9800 ?
C15 H15B . 0.9800 ?
C15 H15C . 0.9800 ?
C16 H16A . 0.9800 ?
C16 H16B . 0.9800 ?
C16 H16C . 0.9800 ?
C20 C21 . 1.394(3) ?
C20 C25 . 1.392(3) ?
C21 C29 . 1.524(5) ?
C21 C29A . 1.525(17) ?
C21 C22 . 1.387(3) ?
C29 H29 . 1.0000 ?
C29 C30 . 1.520(6) ?
C29 C31 . 1.532(6) ?
C30 H30A . 0.9800 ?
C30 H30B . 0.9800 ?
C30 H30C . 0.9800 ?
C31 H31A . 0.9800 ?
C31 H31B . 0.9800 ?
C31 H31C . 0.9800 ?
C29A H29A . 1.0000 ?
C29A C30A . 1.525(15) ?
C29A C31A . 1.526(15) ?
C30A H30D . 0.9800 ?
C30A H30E . 0.9800 ?
C30A H30F . 0.9800 ?
C31A H31D . 0.9800 ?
C31A H31E . 0.9800 ?
C31A H31F . 0.9800 ?
C22 H22 . 0.9500 ?
C22 C23 . 1.382(3) ?
C23 H23 . 0.9500 ?
C23 C24 . 1.379(3) ?
C24 H24 . 0.9500 ?
C24 C25 . 1.383(3) ?
C25 C26 . 1.519(8) ?
C25 C26A . 1.519(12) ?
C26 H26 . 1.0000 ?
C26 C27 . 1.542(8) ?
C26 C28 . 1.531(9) ?
C27 H27A . 0.9800 ?
C27 H27B . 0.9800 ?
C27 H27C . 0.9800 ?
C28 H28A . 0.9800 ?
C28 H28B . 0.9800 ?
C28 H28C . 0.9800 ?
C26A H26A . 1.0000 ?
C26A C27A . 1.527(11) ?
C26A C28A . 1.536(11) ?
C27A H27D . 0.9800 ?
C27A H27E . 0.9800 ?
C27A H27F . 0.9800 ?
C28A H28D . 0.9800 ?
C28A H28E . 0.9800 ?
C28A H28F . 0.9800 ?
O5 C32 . 1.430(7) ?
O5 C35 . 1.420(5) ?
C32 H32A . 0.9900 ?
C32 H32B . 0.9900 ?
C32 C33 . 1.499(6) ?
C33 H33A . 0.9900 ?
C33 H33B . 0.9900 ?
C33 C34 . 1.518(5) ?
C34 H34A . 0.9900 ?
C34 H34B . 0.9900 ?
C34 C35 . 1.503(5) ?
C35 H35A . 0.9900 ?
C35 H35B . 0.9900 ?
O5A C32A . 1.421(15) ?
O5A C35A . 1.423(14) ?
C32A H32C . 0.9900 ?
C32A H32D . 0.9900 ?
C32A C33A . 1.504(8) ?
C33A H33C . 0.9900 ?
C33A H33D . 0.9900 ?
C33A C34A . 1.517(8) ?
C34A H34C . 0.9900 ?
C34A H34D . 0.9900 ?
C34A C35A . 1.505(8) ?
C35A H35C . 0.9900 ?
C35A H35D . 0.9900 ?

loop_
_geom_hbond_atom_site_label_D
_geom_hbond_atom_site_label_H
_geom_hbond_atom_site_label_A
_geom_hbond_site_symmetry_A
_geom_hbond_distance_DH
_geom_hbond_distance_HA
_geom_hbond_distance_DA
_geom_hbond_angle_DHA
_geom_hbond_publ_flag
C6 H6 O5 . 0.95 2.47 3.411(6) 170.5 yes

loop_
_geom_torsion_atom_site_label_1
_geom_torsion_atom_site_label_2
_geom_torsion_atom_site_label_3
_geom_torsion_atom_site_label_4
_geom_torsion_site_symmetry_1
_geom_torsion_site_symmetry_2
_geom_torsion_site_symmetry_3
_geom_torsion_site_symmetry_4
_geom_torsion
_geom_torsion_publ_flag
Cr O1 C3 O2 . . . . -0.4(3) ?
Cr O1 C3 C4 . . . . 178.64(15) ?
Cr O2 C3 O1 2_666 . . . 0.1(3) ?
Cr O2 C3 C4 2_666 . . . -179.01(14) ?
Cr O3 C1 O4 . . . . -3.9(3) ?
Cr O3 C1 C2 . . . . 175.42(14) ?
Cr O4 C1 O3 2_666 . . . 3.5(3) ?
Cr O4 C1 C2 2_666 . . . -175.80(14) ?
N1 C6 C7 N2 . . . . 0.1(3) ?
N1 C8 C9 C17 . . . . -10.8(6) ?
N1 C8 C9 C17A . . . . -3.5(8) ?
N1 C8 C9 C10 . . . . 172.11(18) ?
N1 C8 C13 C12 . . . . -172.31(18) ?
N1 C8 C13 C14 . . . . 10.2(3) ?
N2 C20 C21 C29 . . . . 5.7(4) ?
N2 C20 C21 C29A . . . . 11.7(11) ?
N2 C20 C21 C22 . . . . -174.60(16) ?
N2 C20 C25 C24 . . . . 174.45(17) ?
N2 C20 C25 C26 . . . . -10.0(7) ?
N2 C20 C25 C26A . . . . 3.4(10) ?
C5 N1 C6 C7 . . . . -0.4(3) ?
C5 N1 C8 C9 . . . . 80.8(2) ?
C5 N1 C8 C13 . . . . -103.4(2) ?
C5 N2 C7 C6 . . . . 0.1(2) ?
C5 N2 C20 C21 . . . . -90.0(2) ?
C5 N2 C20 C25 . . . . 93.4(2) ?
C6 N1 C5 Cr . . . . -172.69(14) ?
C6 N1 C5 N2 . . . . 0.5(2) ?
C6 N1 C8 C9 . . . . -99.3(2) ?
C6 N1 C8 C13 . . . . 76.6(2) ?
C7 N2 C5 Cr . . . . 172.74(14) ?
C7 N2 C5 N1 . . . . -0.4(2) ?
C7 N2 C20 C21 . . . . 86.3(2) ?
C7 N2 C20 C25 . . . . -90.2(2) ?
C8 N1 C5 Cr . . . . 7.3(3) ?
C8 N1 C5 N2 . . . . -179.56(16) ?
C8 N1 C6 C7 . . . . 179.62(19) ?
C8 C9 C17 C18 . . . . -143.1(10) ?
C8 C9 C17 C19 . . . . 91.6(11) ?
C8 C9 C17A C18A . . . . -130.6(11) ?
C8 C9 C17A C19A . . . . 110.4(15) ?
C8 C9 C10 C11 . . . . 1.0(3) ?
C8 C13 C14 C15 . . . . 118.7(2) ?
C8 C13 C14 C16 . . . . -117.4(2) ?
C9 C8 C13 C12 . . . . 3.4(3) ?
C9 C8 C13 C14 . . . . -174.10(19) ?
C9 C10 C11 C12 . . . . 1.6(4) ?
C17 C9 C10 C11 . . . . -176.1(6) ?
C17A C9 C10 C11 . . . . 176.7(8) ?
C10 C9 C17 C18 . . . . 33.9(13) ?
C10 C9 C17 C19 . . . . -91.4(12) ?
C10 C9 C17A C18A . . . . 54.0(17) ?
C10 C9 C17A C19A . . . . -65.1(17) ?
C10 C11 C12 C13 . . . . -1.8(4) ?
C11 C12 C13 C8 . . . . -0.6(3) ?
C11 C12 C13 C14 . . . . 176.9(2) ?
C12 C13 C14 C15 . . . . -58.8(3) ?
C12 C13 C14 C16 . . . . 65.2(3) ?
C13 C8 C9 C17 . . . . 173.5(5) ?
C13 C8 C9 C17A . . . . -179.2(8) ?
C13 C8 C9 C10 . . . . -3.6(3) ?
C20 N2 C5 Cr . . . . -10.6(3) ?
C20 N2 C5 N1 . . . . 176.26(16) ?
C20 N2 C7 C6 . . . . -176.71(19) ?
C20 C21 C29 C30 . . . . -118.9(6) ?
C20 C21 C29 C31 . . . . 116.7(6) ?
C20 C21 C29A C30A . . . . -100(3) ?
C20 C21 C29A C31A . . . . 137(2) ?
C20 C21 C22 C23 . . . . -0.1(3) ?
C20 C25 C26 C27 . . . . 105.0(10) ?
C20 C25 C26 C28 . . . . -134.6(11) ?
C20 C25 C26A C27A . . . . 111.0(15) ?
C20 C25 C26A C28A . . . . -122.7(14) ?
C21 C20 C25 C24 . . . . -1.9(3) ?
C21 C20 C25 C26 . . . . 173.7(7) ?
C21 C20 C25 C26A . . . . -173.0(10) ?
C21 C22 C23 C24 . . . . -1.4(3) ?
C29 C21 C22 C23 . . . . 179.6(3) ?
C29A C21 C22 C23 . . . . 173.1(12) ?
C22 C21 C29 C30 . . . . 61.5(7) ?
C22 C21 C29 C31 . . . . -62.9(8) ?
C22 C21 C29A C30A . . . . 87(3) ?
C22 C21 C29A C31A . . . . -37(3) ?
C22 C23 C24 C25 . . . . 1.2(3) ?
C23 C24 C25 C20 . . . . 0.4(3) ?
C23 C24 C25 C26 . . . . -175.2(7) ?
C23 C24 C25 C26A . . . . 171.8(10) ?
C24 C25 C26 C27 . . . . -79.6(12) ?
C24 C25 C26 C28 . . . . 40.8(15) ?
C24 C25 C26A C27A . . . . -59.9(18) ?
C24 C25 C26A C28A . . . . 66.4(19) ?
C25 C20 C21 C29 . . . . -177.9(3) ?
C25 C20 C21 C29A . . . . -171.9(11) ?
C25 C20 C21 C22 . . . . 1.8(3) ?
O5 C32 C33 C34 . . . . -43.2(11) ?
C32 O5 C35 C34 . . . . -9.6(7) ?
C32 C33 C34 C35 . . . . 36.1(10) ?
C33 C34 C35 O5 . . . . -17.4(8) ?
C35 O5 C32 C33 . . . . 33.3(9) ?
O5A C32A C33A C34A . . . . 41(4) ?
C32A O5A C35A C34A . . . . -15(3) ?
C32A C33A C34A C35A . . . . -50(3) ?
C33A C34A C35A O5A . . . . 39(2) ?
C35A O5A C32A C33A . . . . -16(4) ?
